data_2022385
loop_
_publ_author_name
'Bargavi, Srinivasan'
'Gouthaman, Siddan'
'Sugunalakshmi, Madurai'
'Lakshmi, Srinivasakannan'

_publ_section_title
;
 Synthesis, spectroscopic investigation, crystal structure analysis,
 quantum chemical study, biological activity and molecular docking of
 three isatin derivatives
;
_journal_coeditor_code EF3014
_journal_issue 6
_journal_name_full 'Acta Crystallographica Section C'
_journal_page_first
;
;
_journal_paper_doi 10.1107/S2053229621004940
_journal_volume 77
_journal_year 2021
_chemical_formula_iupac 'C15 H14 Br N O3'
_chemical_formula_moiety 'C15 H14 Br N O3'
_chemical_formula_sum 'C15 H14 Br N O3'
_chemical_formula_weight 336.18
_chemical_name_systematic
;
5-Bromo-3-hydroxy-1-methyl-3-(6-oxocyclohex-1-en-1-yl)indolin-2-one
;
_space_group_crystal_system orthorhombic
_space_group_IT_number 33
_space_group_name_Hall 'P 2c -2n'
_space_group_name_H-M_alt 'P n a 21'
_atom_sites_solution_hydrogens geom
_atom_sites_solution_primary direct
_audit_creation_method SHELXL-2016/6
_cell_angle_alpha 90
_cell_angle_beta 90
_cell_angle_gamma 90
_cell_formula_units_Z 4
_cell_length_a 7.8960(3)
_cell_length_b 19.6458(8)
_cell_length_c 9.1088(3)
_cell_measurement_reflns_used 2203
_cell_measurement_temperature 296(2)
_cell_measurement_theta_max 24.998
_cell_measurement_theta_min 3.310
_cell_volume 1412.99(9)
_computing_cell_refinement
;
APEX2 and SAINT (Bruker, 2008)
;
_computing_data_collection
;
APEX2 (Bruker, 2008)
;
_computing_data_reduction
;
SAINT and XPREP (Bruker, 2008)
;
_computing_molecular_graphics
;
ORTEP-3 (Farrugia, 2012) and PLATON (Spek, 2020)
;
_computing_publication_material
;
publCIF (Westrip, 2010)
;
_computing_structure_refinement
;
SHELXL2014 (Sheldrick, 2015b)
;
_computing_structure_solution
;
SHELXT2014 (Sheldrick, 2015a)
;
_diffrn_ambient_temperature 296(2)
_diffrn_measured_fraction_theta_full 0.976
_diffrn_measured_fraction_theta_max 0.976
_diffrn_measurement_device_type 'Bruker Kappa APEXII CCD'
_diffrn_measurement_method '\w and \f scan'
_diffrn_radiation_type MoK\a
_diffrn_radiation_wavelength 0.71073
_diffrn_reflns_av_R_equivalents 0.0352
_diffrn_reflns_av_unetI/netI 0.0261
_diffrn_reflns_limit_h_max 9
_diffrn_reflns_limit_h_min -9
_diffrn_reflns_limit_k_max 23
_diffrn_reflns_limit_k_min -23
_diffrn_reflns_limit_l_max 10
_diffrn_reflns_limit_l_min -10
_diffrn_reflns_number 25065
_diffrn_reflns_theta_full 24.998
_diffrn_reflns_theta_max 24.998
_diffrn_reflns_theta_min 3.310
_exptl_absorpt_coefficient_mu 2.915
_exptl_absorpt_correction_T_max 0.746
_exptl_absorpt_correction_T_min 0.550
_exptl_absorpt_correction_type multi-scan
_exptl_absorpt_process_details
;
(SADABS; Bruker, 2008)
;
_exptl_crystal_colour colourless
_exptl_crystal_density_diffrn 1.580
_exptl_crystal_description block
_exptl_crystal_F_000 680
_exptl_crystal_size_max 0.200
_exptl_crystal_size_mid 0.200
_exptl_crystal_size_min 0.150
_refine_diff_density_max 0.310
_refine_diff_density_min -0.783
_refine_ls_abs_structure_details
;
Flack <i>x</i> determined using 952 quotients [(I+)-(I-)]/[(I+)+(I-)]
(Parsons <i>et al.</i>,  2013)
;
_refine_ls_abs_structure_Flack 0.027(4)
_refine_ls_extinction_method none
_refine_ls_goodness_of_fit_ref 1.134
_refine_ls_hydrogen_treatment constr
_refine_ls_matrix_type full
_refine_ls_number_parameters 182
_refine_ls_number_reflns 2365
_refine_ls_number_restraints 1
_refine_ls_restrained_S_all 1.134
_refine_ls_R_factor_all 0.0367
_refine_ls_R_factor_gt 0.0331
_refine_ls_shift/su_max 0.000
_refine_ls_shift/su_mean 0.000
_refine_ls_structure_factor_coef Fsqd
_refine_ls_weighting_details 'w=1/[\s^2^(Fo^2^)+(0.0653P)^2^+0.4340P] where P=(Fo^2^+2Fc^2^)/3'
_refine_ls_weighting_scheme calc
_refine_ls_wR_factor_gt 0.0971
_refine_ls_wR_factor_ref 0.1013
_reflns_number_gt 2203
_reflns_number_total 2365
_reflns_threshold_expression 'I > 2\s(I)'
_cod_data_source_file ef3014sup1.cif
_cod_data_source_block III_shelx
_cod_database_code 2022385
_shelx_space_group_comment
;
The symmetry employed for this shelxl refinement is uniquely defined
by the following loop, which should always be used as a source of
symmetry information in preference to the above space-group names.
They are only intended as comments.
;
_shelx_estimated_absorpt_t_min 0.564
_shelx_estimated_absorpt_t_max 0.646

loop_
_space_group_symop_operation_xyz
'x, y, z'
'-x, -y, z+1/2'
'-x+1/2, y+1/2, z+1/2'
'x+1/2, -y+1/2, z'

loop_
_atom_site_type_symbol
_atom_site_label
_atom_site_fract_x
_atom_site_fract_y
_atom_site_fract_z
_atom_site_U_iso_or_equiv
_atom_site_adp_type
_atom_site_calc_flag
_atom_site_occupancy
_atom_site_disorder_assembly
_atom_site_disorder_group
Br Br1 0.31672(8) 0.32391(3) 0.11497(10) 0.0624(3) Uani d 1 . .
O O1 0.2107(6) 0.3645(2) 0.7638(7) 0.0660(13) Uani d 1 . .
O O3 0.6023(4) 0.43342(18) 0.8846(4) 0.0376(7) Uani d 1 . .
O O2 0.5834(3) 0.49520(14) 0.5940(4) 0.0314(7) Uani d 1 . .
H H2 0.549453 0.511227 0.516215 0.047 Uiso calc 1 . .
N N1 0.6094(5) 0.3447(2) 0.7237(5) 0.0364(9) Uani d 1 . .
C C3 0.0437(9) 0.5236(5) 0.8846(10) 0.083(3) Uani d 1 . .
H H3A 0.111623 0.520576 0.973126 0.100 Uiso calc 1 . .
H H3B -0.066127 0.541767 0.911606 0.100 Uiso calc 1 . .
C C4 0.1279(8) 0.5717(4) 0.7790(8) 0.0615(18) Uani d 1 . .
H H4A 0.046656 0.585447 0.704834 0.074 Uiso calc 1 . .
H H4B 0.163772 0.612134 0.831452 0.074 Uiso calc 1 . .
C C5 0.2784(6) 0.5400(3) 0.7055(6) 0.0365(11) Uani d 1 . .
H H5 0.357328 0.568568 0.661499 0.044 Uiso calc 1 . .
C C6 0.3050(5) 0.4732(2) 0.6997(5) 0.0256(9) Uani d 1 . .
C C7 0.4709(5) 0.44369(18) 0.6413(4) 0.0231(9) Uani d 1 . .
C C8 0.4589(5) 0.3868(2) 0.5291(5) 0.0278(9) Uani d 1 . .
C C9 0.3891(6) 0.3861(2) 0.3893(5) 0.0316(9) Uani d 1 . .
H H9 0.331908 0.423582 0.351670 0.038 Uiso calc 1 . .
C C10 0.4086(7) 0.3264(3) 0.3078(6) 0.0397(12) Uani d 1 . .
C C11 0.4935(8) 0.2698(3) 0.3627(7) 0.0498(14) Uani d 1 . .
H H11 0.503246 0.230694 0.305729 0.060 Uiso calc 1 . .
C C2 0.0215(9) 0.4557(5) 0.8241(10) 0.079(2) Uani d 1 . .
H H2A -0.063138 0.457560 0.747037 0.095 Uiso calc 1 . .
H H2B -0.020963 0.425903 0.900592 0.095 Uiso calc 1 . .
C C1 0.1816(6) 0.4257(3) 0.7623(7) 0.0423(12) Uani d 1 . .
C C14 0.5661(5) 0.4075(2) 0.7672(5) 0.0291(9) Uani d 1 . .
C C13 0.5457(6) 0.3304(2) 0.5830(6) 0.0340(12) Uani d 1 . .
C C12 0.5632(7) 0.2715(2) 0.5013(7) 0.0460(13) Uani d 1 . .
H H12 0.620511 0.233994 0.538961 0.055 Uiso calc 1 . .
C C15 0.7016(8) 0.2968(3) 0.8157(9) 0.0565(16) Uani d 1 . .
H H15A 0.741654 0.319712 0.902075 0.085 Uiso calc 1 . .
H H15B 0.796180 0.278850 0.762007 0.085 Uiso calc 1 . .
H H15C 0.627731 0.260216 0.843754 0.085 Uiso calc 1 . .

loop_
_atom_site_aniso_label
_atom_site_aniso_U_11
_atom_site_aniso_U_22
_atom_site_aniso_U_33
_atom_site_aniso_U_12
_atom_site_aniso_U_13
_atom_site_aniso_U_23
Br1 0.0783(4) 0.0760(4) 0.0329(4) -0.0279(3) 0.0028(3) -0.0196(3)
O1 0.069(3) 0.047(2) 0.081(4) -0.0148(19) 0.030(2) 0.005(2)
O3 0.0407(17) 0.0458(18) 0.0261(18) 0.0064(15) -0.0042(14) -0.0053(15)
O2 0.0303(13) 0.0297(13) 0.034(2) -0.0053(11) 0.0053(14) 0.0026(14)
N1 0.044(2) 0.0304(18) 0.035(2) 0.0091(18) -0.0023(19) 0.0006(19)
C3 0.059(4) 0.127(7) 0.063(5) 0.037(4) 0.020(4) -0.015(5)
C4 0.053(3) 0.072(4) 0.060(4) 0.034(3) -0.002(3) -0.019(3)
C5 0.037(2) 0.037(2) 0.035(3) 0.0113(19) 0.000(2) -0.003(2)
C6 0.0235(18) 0.030(2) 0.023(2) 0.0021(15) 0.0022(15) -0.0045(18)
C7 0.0256(17) 0.0225(17) 0.021(2) 0.0011(14) 0.0039(15) -0.0038(15)
C8 0.030(2) 0.028(2) 0.024(2) -0.0008(16) 0.0084(17) -0.0049(18)
C9 0.032(2) 0.035(2) 0.028(2) -0.0068(18) 0.0033(18) -0.0074(19)
C10 0.046(3) 0.041(3) 0.032(3) -0.016(2) 0.007(2) -0.013(2)
C11 0.056(3) 0.037(3) 0.057(4) -0.006(2) 0.011(3) -0.025(2)
C2 0.045(3) 0.120(7) 0.072(5) 0.000(4) 0.026(3) 0.008(5)
C1 0.033(2) 0.053(3) 0.041(3) -0.007(2) 0.005(2) 0.000(3)
C14 0.0254(19) 0.032(2) 0.030(2) 0.0037(16) 0.0052(17) -0.0012(18)
C13 0.040(2) 0.026(2) 0.036(4) 0.0070(16) 0.004(2) -0.0038(17)
C12 0.057(3) 0.026(2) 0.055(4) 0.009(2) 0.005(3) -0.011(2)
C15 0.069(4) 0.039(3) 0.061(4) 0.019(3) -0.017(3) 0.008(3)

loop_
_atom_type_symbol
_atom_type_description
_atom_type_scat_dispersion_real
_atom_type_scat_dispersion_imag
_atom_type_scat_source
C C 0.0033 0.0016 'International Tables Vol C Tables 4.2.6.8 and 6.1.1.4'
H H 0.0000 0.0000 'International Tables Vol C Tables 4.2.6.8 and 6.1.1.4'
N N 0.0061 0.0033 'International Tables Vol C Tables 4.2.6.8 and 6.1.1.4'
O O 0.0106 0.0060 'International Tables Vol C Tables 4.2.6.8 and 6.1.1.4'
Br Br -0.2901 2.4595 'International Tables Vol C Tables 4.2.6.8 and 6.1.1.4'

loop_
_geom_angle_atom_site_label_1
_geom_angle_atom_site_label_2
_geom_angle_atom_site_label_3
_geom_angle_site_symmetry_1
_geom_angle_site_symmetry_3
_geom_angle
_geom_angle_publ_flag
C7 O2 H2 . . 109.5 ?
C14 N1 C13 . . 111.3(4) ?
C14 N1 C15 . . 123.6(5) ?
C13 N1 C15 . . 125.1(5) ?
C2 C3 C4 . . 112.8(6) ?
C2 C3 H3A . . 109.0 ?
C4 C3 H3A . . 109.0 ?
C2 C3 H3B . . 109.0 ?
C4 C3 H3B . . 109.0 ?
H3A C3 H3B . . 107.8 ?
C5 C4 C3 . . 112.0(5) ?
C5 C4 H4A . . 109.2 ?
C3 C4 H4A . . 109.2 ?
C5 C4 H4B . . 109.2 ?
C3 C4 H4B . . 109.2 ?
H4A C4 H4B . . 107.9 ?
C6 C5 C4 . . 123.6(5) ?
C6 C5 H5 . . 118.2 ?
C4 C5 H5 . . 118.2 ?
C5 C6 C1 . . 120.5(4) ?
C5 C6 C7 . . 121.6(4) ?
C1 C6 C7 . . 117.7(4) ?
O2 C7 C8 . . 111.2(3) ?
O2 C7 C6 . . 111.9(3) ?
C8 C7 C6 . . 117.4(3) ?
O2 C7 C14 . . 104.5(3) ?
C8 C7 C14 . . 101.0(3) ?
C6 C7 C14 . . 109.5(3) ?
C9 C8 C13 . . 120.7(4) ?
C9 C8 C7 . . 130.5(4) ?
C13 C8 C7 . . 108.6(4) ?
C8 C9 C10 . . 116.9(5) ?
C8 C9 H9 . . 121.5 ?
C10 C9 H9 . . 121.5 ?
C11 C10 C9 . . 122.2(5) ?
C11 C10 Br1 . . 119.6(4) ?
C9 C10 Br1 . . 118.1(4) ?
C12 C11 C10 . . 120.1(4) ?
C12 C11 H11 . . 119.9 ?
C10 C11 H11 . . 119.9 ?
C3 C2 C1 . . 113.6(6) ?
C3 C2 H2A . . 108.9 ?
C1 C2 H2A . . 108.9 ?
C3 C2 H2B . . 108.9 ?
C1 C2 H2B . . 108.9 ?
H2A C2 H2B . . 107.7 ?
O1 C1 C6 . . 120.4(5) ?
O1 C1 C2 . . 122.5(6) ?
C6 C1 C2 . . 117.1(5) ?
O3 C14 N1 . . 125.7(4) ?
O3 C14 C7 . . 125.0(4) ?
N1 C14 C7 . . 109.2(4) ?
C12 C13 C8 . . 121.7(5) ?
C12 C13 N1 . . 128.5(4) ?
C8 C13 N1 . . 109.7(4) ?
C11 C12 C13 . . 118.3(5) ?
C11 C12 H12 . . 120.9 ?
C13 C12 H12 . . 120.9 ?
N1 C15 H15A . . 109.5 ?
N1 C15 H15B . . 109.5 ?
H15A C15 H15B . . 109.5 ?
N1 C15 H15C . . 109.5 ?
H15A C15 H15C . . 109.5 ?
H15B C15 H15C . . 109.5 ?

loop_
_geom_bond_atom_site_label_1
_geom_bond_atom_site_label_2
_geom_bond_site_symmetry_2
_geom_bond_distance
_geom_bond_publ_flag
Br1 C10 . 1.902(6) ?
O1 C1 . 1.226(8) ?
O3 C14 . 1.219(6) ?
O2 C7 . 1.414(5) ?
O2 H2 . 0.8200 ?
N1 C14 . 1.340(6) ?
N1 C13 . 1.406(7) ?
N1 C15 . 1.456(7) ?
C3 C2 . 1.453(12) ?
C3 C4 . 1.503(12) ?
C3 H3A . 0.9700 ?
C3 H3B . 0.9700 ?
C4 C5 . 1.499(7) ?
C4 H4A . 0.9700 ?
C4 H4B . 0.9700 ?
C5 C6 . 1.330(7) ?
C5 H5 . 0.9300 ?
C6 C1 . 1.464(7) ?
C6 C7 . 1.528(5) ?
C7 C8 . 1.518(5) ?
C7 C14 . 1.544(6) ?
C8 C9 . 1.388(7) ?
C8 C13 . 1.392(6) ?
C9 C10 . 1.395(7) ?
C9 H9 . 0.9300 ?
C10 C11 . 1.392(9) ?
C11 C12 . 1.377(9) ?
C11 H11 . 0.9300 ?
C2 C1 . 1.504(9) ?
C2 H2A . 0.9700 ?
C2 H2B . 0.9700 ?
C13 C12 . 1.382(7) ?
C12 H12 . 0.9300 ?
C15 H15A . 0.9600 ?
C15 H15B . 0.9600 ?
C15 H15C . 0.9600 ?

loop_
_geom_hbond_atom_site_label_D
_geom_hbond_atom_site_label_H
_geom_hbond_atom_site_label_A
_geom_hbond_site_symmetry_A
_geom_hbond_distance_DH
_geom_hbond_distance_HA
_geom_hbond_distance_DA
_geom_hbond_angle_DHA
C5 H5 O3 2_664 0.93 2.54 3.115(7) 120
O2 H2 O3 2_664 0.82 2.01 2.785(5) 156

loop_
_geom_torsion_atom_site_label_1
_geom_torsion_atom_site_label_2
_geom_torsion_atom_site_label_3
_geom_torsion_atom_site_label_4
_geom_torsion_site_symmetry_1
_geom_torsion_site_symmetry_2
_geom_torsion_site_symmetry_3
_geom_torsion_site_symmetry_4
_geom_torsion
_geom_torsion_publ_flag
C2 C3 C4 C5 . . . . -45.4(9) ?
C3 C4 C5 C6 . . . . 18.6(9) ?
C4 C5 C6 C1 . . . . 2.3(8) ?
C4 C5 C6 C7 . . . . -171.9(5) ?
C5 C6 C7 O2 . . . . -1.3(6) ?
C1 C6 C7 O2 . . . . -175.7(4) ?
C5 C6 C7 C8 . . . . -131.6(5) ?
C1 C6 C7 C8 . . . . 54.0(6) ?
C5 C6 C7 C14 . . . . 114.1(5) ?
C1 C6 C7 C14 . . . . -60.3(5) ?
O2 C7 C8 C9 . . . . -68.7(5) ?
C6 C7 C8 C9 . . . . 62.0(6) ?
C14 C7 C8 C9 . . . . -179.1(4) ?
O2 C7 C8 C13 . . . . 106.6(4) ?
C6 C7 C8 C13 . . . . -122.7(4) ?
C14 C7 C8 C13 . . . . -3.8(4) ?
C13 C8 C9 C10 . . . . 0.7(6) ?
C7 C8 C9 C10 . . . . 175.5(4) ?
C8 C9 C10 C11 . . . . 0.1(7) ?
C8 C9 C10 Br1 . . . . -179.3(3) ?
C9 C10 C11 C12 . . . . -0.6(8) ?
Br1 C10 C11 C12 . . . . 178.9(4) ?
C4 C3 C2 C1 . . . . 52.1(10) ?
C5 C6 C1 O1 . . . . -176.1(6) ?
C7 C6 C1 O1 . . . . -1.6(8) ?
C5 C6 C1 C2 . . . . 3.5(8) ?
C7 C6 C1 C2 . . . . 177.9(6) ?
C3 C2 C1 O1 . . . . 148.5(8) ?
C3 C2 C1 C6 . . . . -31.0(10) ?
C13 N1 C14 O3 . . . . 179.3(4) ?
C15 N1 C14 O3 . . . . 2.8(8) ?
C13 N1 C14 C7 . . . . -3.8(5) ?
C15 N1 C14 C7 . . . . 179.7(5) ?
O2 C7 C14 O3 . . . . 66.0(5) ?
C8 C7 C14 O3 . . . . -178.5(4) ?
C6 C7 C14 O3 . . . . -54.0(5) ?
O2 C7 C14 N1 . . . . -110.9(4) ?
C8 C7 C14 N1 . . . . 4.6(4) ?
C6 C7 C14 N1 . . . . 129.1(4) ?
C9 C8 C13 C12 . . . . -1.1(7) ?
C7 C8 C13 C12 . . . . -177.0(4) ?
C9 C8 C13 N1 . . . . 177.7(4) ?
C7 C8 C13 N1 . . . . 1.9(5) ?
C14 N1 C13 C12 . . . . -180.0(5) ?
C15 N1 C13 C12 . . . . -3.5(8) ?
C14 N1 C13 C8 . . . . 1.3(5) ?
C15 N1 C13 C8 . . . . 177.7(5) ?
C10 C11 C12 C13 . . . . 0.2(8) ?
C8 C13 C12 C11 . . . . 0.6(8) ?
N1 C13 C12 C11 . . . . -178.0(5) ?

_cod_database_fobs_code 2022385
